data_7225749
loop_
_publ_author_name
'Kalmode, Hanuman'
'Maity, Dilip Kumar'
'Bhate, Prakash'

_publ_section_title
;
 Thermal and Lewis acid Promoted Intramolecular Diels-Alder Reaction of
 Furanose Tethered 1,3,9-Decatriene Systems: A Synthetic and Computational
 Investigation
;
_journal_name_full 'RSC Adv.'
_journal_paper_doi 10.1039/C6RA10456H
_journal_year 2016
_chemical_formula_sum 'C14 H18 O5'
_chemical_formula_weight 266.28
_chemical_melting_point 450.0(10)
_chemical_name_systematic
(4aR,6aS,6bR,9aR,10aR,10bS)-8,8-dimethyl-4,4a,6b,9a,10a,10b-hexahydro-3H-[1,3]dioxolo[4',5':4,5]furo[3,2-c]isochromen-5(6aH)-one
_space_group_IT_number 4
_symmetry_cell_setting monoclinic
_symmetry_space_group_name_Hall 'P 2yb'
_symmetry_space_group_name_H-M 'P 1 21 1'
_atom_sites_solution_hydrogens geom
_atom_sites_solution_primary direct
_atom_sites_solution_secondary difmap
_audit_creation_method SHELXL-97
_audit_update_record
;
2014-11-05 deposited with the CCDC.
2016-06-16 downloaded from the CCDC.
;
_cell_angle_alpha 90.00
_cell_angle_beta 98.1140(10)
_cell_angle_gamma 90.00
_cell_formula_units_Z 2
_cell_length_a 7.5121(5)
_cell_length_b 6.9024(4)
_cell_length_c 12.6590(8)
_cell_measurement_temperature 296(2)
_cell_volume 649.82(7)
_computing_structure_refinement 'SHELXL-97 (Sheldrick, 1997)'
_computing_structure_solution 'SHELXS-97 (Sheldrick, 1990)'
_diffrn_ambient_temperature 296(2)
_diffrn_measured_fraction_theta_full 0.994
_diffrn_measured_fraction_theta_max 0.994
_diffrn_radiation_monochromator graphite
_diffrn_radiation_source 'fine-focus sealed tube'
_diffrn_radiation_type MoK\a
_diffrn_radiation_wavelength 0.71073
_diffrn_reflns_av_R_equivalents 0.0181
_diffrn_reflns_av_sigmaI/netI 0.0180
_diffrn_reflns_limit_h_max 10
_diffrn_reflns_limit_h_min -9
_diffrn_reflns_limit_k_max 9
_diffrn_reflns_limit_k_min -4
_diffrn_reflns_limit_l_max 16
_diffrn_reflns_limit_l_min -16
_diffrn_reflns_number 7427
_diffrn_reflns_theta_full 28.40
_diffrn_reflns_theta_max 28.40
_diffrn_reflns_theta_min 1.62
_exptl_absorpt_coefficient_mu 0.103
_exptl_absorpt_correction_T_max 0.9874
_exptl_absorpt_correction_T_min 0.9575
_exptl_crystal_colour Colourless
_exptl_crystal_density_diffrn 1.361
_exptl_crystal_density_method 'not measured'
_exptl_crystal_F_000 284
_exptl_crystal_recrystallization_method 'Re-crystallisation from solvent: Ethanol'
_exptl_crystal_size_max 0.43
_exptl_crystal_size_mid 0.32
_exptl_crystal_size_min 0.12
_refine_diff_density_max 0.234
_refine_diff_density_min -0.130
_refine_diff_density_rms 0.031
_refine_ls_abs_structure_details 'Flack H D (1983), Acta Cryst. A39, 876-881'
_refine_ls_abs_structure_Flack 0.0(7)
_refine_ls_extinction_coef 0.055(7)
_refine_ls_extinction_expression Fc^*^=kFc[1+0.001xFc^2^\l^3^/sin(2\q)]^-1/4^
_refine_ls_extinction_method SHELXL
_refine_ls_goodness_of_fit_ref 1.047
_refine_ls_hydrogen_treatment mixed
_refine_ls_matrix_type full
_refine_ls_number_parameters 175
_refine_ls_number_reflns 2288
_refine_ls_number_restraints 1
_refine_ls_restrained_S_all 1.047
_refine_ls_R_factor_all 0.0270
_refine_ls_R_factor_gt 0.0264
_refine_ls_shift/su_max 0.000
_refine_ls_shift/su_mean 0.000
_refine_ls_structure_factor_coef Fsqd
_refine_ls_weighting_details 'calc w=1/[\s^2^(Fo^2^)+(0.0410P)^2^+0.0970P] where P=(Fo^2^+2Fc^2^)/3'
_refine_ls_weighting_scheme calc
_refine_ls_wR_factor_gt 0.0706
_refine_ls_wR_factor_ref 0.0712
_reflns_number_gt 2239
_reflns_number_total 2288
_reflns_threshold_expression >2sigma(I)
_cod_data_source_file c6ra10456h2.cif
_cod_data_source_block fr06c11
_cod_depositor_comments
;
The following automatic conversions were performed:

'_chemical_melting_point' value '449-451' was changed to '450.0(10)'
- the average value was taken and precision was estimated.

'_symmetry_cell_setting' value 'Monoclinic' changed to 'monoclinic'
according to
/usr/data/users/saulius/crontab/automatic-downloads/rss-feeds/RSC/lib/dictionaries/cif_core.dic
dictionary named 'cif_core.dic' version 2.4.2 from 2011-04-26.

Automatic conversion script
Id: cif_fix_values 4268 2015-11-12 08:31:59Z antanas 
;
_cod_original_sg_symbol_H-M P21
_cod_database_code 7225749

loop_
_symmetry_equiv_pos_as_xyz
'x, y, z'
'-x, y+1/2, -z'

loop_
_atom_site_label
_atom_site_type_symbol
_atom_site_fract_x
_atom_site_fract_y
_atom_site_fract_z
_atom_site_U_iso_or_equiv
_atom_site_adp_type
_atom_site_occupancy
_atom_site_symmetry_multiplicity
_atom_site_calc_flag
_atom_site_refinement_flags
O1 O 0.02413(12) 1.04830(14) 0.21910(8) 0.0304(2) Uani 1 1 d .
O2 O -0.28524(11) 0.69834(17) 0.29442(7) 0.0320(2) Uani 1 1 d .
O3 O 0.22690(16) 1.26027(17) 0.19050(12) 0.0461(3) Uani 1 1 d .
O4 O 0.15492(11) 0.70058(16) 0.34521(6) 0.0264(2) Uani 1 1 d .
O5 O -0.07974(12) 0.54709(17) 0.41372(7) 0.0295(2) Uani 1 1 d .
C1 C 0.3527(2) 0.9949(2) -0.00009(11) 0.0342(3) Uani 1 1 d .
H9 H 0.2866 1.1159 -0.0089 0.041 Uiso 1 1 calc R
H1 H 0.4376 0.9931 -0.0512 0.041 Uiso 1 1 calc R
C2 C 0.45569(16) 0.9845(2) 0.11314(11) 0.0291(3) Uani 1 1 d .
H10 H 0.5117 1.1088 0.1319 0.035 Uiso 1 1 calc R
H11 H 0.5501 0.8881 0.1156 0.035 Uiso 1 1 calc R
C3 C 0.32969(15) 0.93168(19) 0.19431(10) 0.0223(2) Uani 1 1 d .
H12 H 0.4031 0.9246 0.2646 0.027 Uiso 1 1 calc R
C4 C 0.19242(17) 1.0912(2) 0.19917(10) 0.0265(3) Uani 1 1 d .
C5 C -0.04832(15) 0.85395(19) 0.21674(10) 0.0226(2) Uani 1 1 d .
H13 H -0.1332 0.8323 0.1516 0.027 Uiso 1 1 calc R
C6 C -0.14138(17) 0.8322(2) 0.31578(11) 0.0275(3) Uani 1 1 d .
H14 H -0.1791 0.9566 0.3427 0.033 Uiso 1 1 calc R
C7 C -0.26875(16) 0.5625(2) 0.38097(9) 0.0263(3) Uani 1 1 d .
C8 C -0.3389(2) 0.3694(3) 0.33882(12) 0.0395(3) Uani 1 1 d .
H2 H -0.3262 0.2765 0.3958 0.059 Uiso 1 1 calc R
H16 H -0.2718 0.3271 0.2839 0.059 Uiso 1 1 calc R
H15 H -0.4636 0.3815 0.3098 0.059 Uiso 1 1 calc R
C9 C -0.3628(2) 0.6376(3) 0.47144(14) 0.0459(4) Uani 1 1 d .
H17 H -0.3123 0.7604 0.4953 0.069 Uiso 1 1 calc R
H3 H -0.3467 0.5469 0.5295 0.069 Uiso 1 1 calc R
H18 H -0.4888 0.6529 0.4467 0.069 Uiso 1 1 calc R
C10 C 0.22425(17) 0.8293(2) -0.02263(11) 0.0299(3) Uani 1 1 d .
H8 H 0.1716 0.8094 -0.0928 0.036 Uiso 1 1 calc R
C11 C 0.18110(16) 0.7091(2) 0.05158(10) 0.0268(3) Uani 1 1 d .
H7 H 0.1053 0.6056 0.0299 0.032 Uiso 1 1 calc R
C12 C 0.24822(15) 0.73083(18) 0.16961(9) 0.0212(2) Uani 1 1 d .
H6 H 0.3410 0.6329 0.1904 0.025 Uiso 1 1 calc R
C13 C 0.09301(14) 0.69590(19) 0.23174(9) 0.0196(2) Uani 1 1 d .
H5 H 0.0374 0.5702 0.2119 0.023 Uiso 1 1 calc R
C14 C 0.00170(16) 0.7278(2) 0.39609(9) 0.0268(3) Uani 1 1 d .
H4 H 0.0301 0.8016 0.4625 0.032 Uiso 1 1 calc R

loop_
_atom_site_aniso_label
_atom_site_aniso_U_11
_atom_site_aniso_U_22
_atom_site_aniso_U_33
_atom_site_aniso_U_23
_atom_site_aniso_U_13
_atom_site_aniso_U_12
O1 0.0281(4) 0.0166(4) 0.0487(5) 0.0057(4) 0.0131(4) 0.0048(4)
O2 0.0211(4) 0.0365(6) 0.0380(5) 0.0157(5) 0.0026(3) -0.0001(4)
O3 0.0420(6) 0.0176(5) 0.0801(9) -0.0003(5) 0.0140(6) -0.0041(4)
O4 0.0215(4) 0.0326(5) 0.0241(4) 0.0044(4) -0.0009(3) 0.0000(4)
O5 0.0251(4) 0.0328(5) 0.0301(4) 0.0109(4) 0.0020(3) 0.0009(4)
C1 0.0356(7) 0.0343(8) 0.0335(6) 0.0071(6) 0.0072(5) -0.0046(6)
C2 0.0211(5) 0.0298(7) 0.0367(6) 0.0036(6) 0.0053(5) -0.0052(5)
C3 0.0188(5) 0.0199(6) 0.0275(5) 0.0008(5) 0.0004(4) -0.0007(4)
C4 0.0264(6) 0.0187(6) 0.0341(6) -0.0022(5) 0.0035(5) -0.0007(5)
C5 0.0198(5) 0.0187(6) 0.0295(6) 0.0043(5) 0.0039(4) 0.0012(5)
C6 0.0278(6) 0.0217(6) 0.0350(6) 0.0012(5) 0.0114(5) 0.0051(5)
C7 0.0241(5) 0.0293(7) 0.0261(5) 0.0060(6) 0.0060(4) 0.0020(5)
C8 0.0437(8) 0.0360(8) 0.0387(8) 0.0029(7) 0.0058(6) -0.0113(7)
C9 0.0504(9) 0.0462(10) 0.0472(8) 0.0008(8) 0.0272(7) 0.0056(8)
C10 0.0268(6) 0.0363(8) 0.0268(6) -0.0020(6) 0.0047(5) 0.0009(6)
C11 0.0239(5) 0.0257(6) 0.0319(6) -0.0078(6) 0.0076(4) -0.0029(5)
C12 0.0193(5) 0.0164(5) 0.0283(5) 0.0004(5) 0.0046(4) 0.0027(4)
C13 0.0186(5) 0.0161(5) 0.0237(5) 0.0010(4) 0.0021(4) 0.0002(4)
C14 0.0288(6) 0.0289(7) 0.0224(5) -0.0032(5) 0.0026(4) -0.0031(6)

loop_
_atom_type_symbol
_atom_type_description
_atom_type_scat_dispersion_real
_atom_type_scat_dispersion_imag
_atom_type_scat_source
C C 0.0033 0.0016 'International Tables Vol C Tables 4.2.6.8 and 6.1.1.4'
H H 0.0000 0.0000 'International Tables Vol C Tables 4.2.6.8 and 6.1.1.4'
O O 0.0106 0.0060 'International Tables Vol C Tables 4.2.6.8 and 6.1.1.4'

loop_
_geom_angle_atom_site_label_1
_geom_angle_atom_site_label_2
_geom_angle_atom_site_label_3
_geom_angle
C4 O1 C5 123.83(10)
C6 O2 C7 107.39(10)
C14 O4 C13 106.74(8)
C14 O5 C7 108.77(10)
C10 C1 C2 111.70(12)
C10 C1 H9 109.3
C2 C1 H9 109.3
C10 C1 H1 109.3
C2 C1 H1 109.3
H9 C1 H1 107.9
C1 C2 C3 111.07(10)
C1 C2 H10 109.4
C3 C2 H10 109.4
C1 C2 H11 109.4
C3 C2 H11 109.4
H10 C2 H11 108.0
C4 C3 C12 114.32(10)
C4 C3 C2 109.98(11)
C12 C3 C2 110.17(10)
C4 C3 H12 107.4
C12 C3 H12 107.4
C2 C3 H12 107.4
O3 C4 O1 116.55(13)
O3 C4 C3 122.97(12)
O1 C4 C3 120.40(12)
O1 C5 C13 114.21(9)
O1 C5 C6 106.78(10)
C13 C5 C6 102.73(10)
O1 C5 H13 110.9
C13 C5 H13 110.9
C6 C5 H13 110.9
O2 C6 C5 109.40(11)
O2 C6 C14 105.15(11)
C5 C6 C14 103.23(10)
O2 C6 H14 112.8
C5 C6 H14 112.8
C14 C6 H14 112.8
O5 C7 O2 104.25(9)
O5 C7 C8 108.78(12)
O2 C7 C8 108.68(11)
O5 C7 C9 110.87(12)
O2 C7 C9 110.73(13)
C8 C7 C9 113.14(12)
C7 C8 H2 109.5
C7 C8 H16 109.5
H2 C8 H16 109.5
C7 C8 H15 109.5
H2 C8 H15 109.5
H16 C8 H15 109.5
C7 C9 H17 109.5
C7 C9 H3 109.5
H17 C9 H3 109.5
C7 C9 H18 109.5
H17 C9 H18 109.5
H3 C9 H18 109.5
C11 C10 C1 123.88(12)
C11 C10 H8 118.1
C1 C10 H8 118.1
C10 C11 C12 123.74(12)
C10 C11 H7 118.1
C12 C11 H7 118.1
C13 C12 C11 108.83(9)
C13 C12 C3 110.67(10)
C11 C12 C3 111.05(10)
C13 C12 H6 108.7
C11 C12 H6 108.7
C3 C12 H6 108.7
O4 C13 C12 110.42(8)
O4 C13 C5 103.28(10)
C12 C13 C5 113.41(10)
O4 C13 H5 109.8
C12 C13 H5 109.8
C5 C13 H5 109.8
O4 C14 O5 110.62(12)
O4 C14 C6 107.35(10)
O5 C14 C6 103.72(10)
O4 C14 H4 111.6
O5 C14 H4 111.6
C6 C14 H4 111.6

loop_
_geom_bond_atom_site_label_1
_geom_bond_atom_site_label_2
_geom_bond_distance
O1 C4 1.3563(16)
O1 C5 1.4464(16)
O2 C6 1.4187(17)
O2 C7 1.4339(16)
O3 C4 1.2036(18)
O4 C14 1.4086(15)
O4 C13 1.4464(13)
O5 C14 1.4211(18)
O5 C7 1.4259(14)
C1 C10 1.497(2)
C1 C2 1.5315(19)
C1 H9 0.9700
C1 H1 0.9700
C2 C3 1.5361(17)
C2 H10 0.9700
C2 H11 0.9700
C3 C4 1.5158(18)
C3 C12 1.5298(17)
C3 H12 0.9800
C5 C13 1.5153(16)
C5 C6 1.5267(17)
C5 H13 0.9800
C6 C14 1.5490(18)
C6 H14 0.9800
C7 C8 1.503(2)
C7 C9 1.519(2)
C8 H2 0.9600
C8 H16 0.9600
C8 H15 0.9600
C9 H17 0.9600
C9 H3 0.9600
C9 H18 0.9600
C10 C11 1.327(2)
C10 H8 0.9300
C11 C12 1.5154(16)
C11 H7 0.9300
C12 C13 1.5150(15)
C12 H6 0.9800
C13 H5 0.9800
C14 H4 0.9800

loop_
_geom_torsion_atom_site_label_1
_geom_torsion_atom_site_label_2
_geom_torsion_atom_site_label_3
_geom_torsion_atom_site_label_4
_geom_torsion
C10 C1 C2 C3 -43.59(17)
C1 C2 C3 C4 -64.65(15)
C1 C2 C3 C12 62.26(14)
C5 O1 C4 O3 170.82(14)
C5 O1 C4 C3 -12.25(17)
C12 C3 C4 O3 -160.53(14)
C2 C3 C4 O3 -35.99(19)
C12 C3 C4 O1 22.74(16)
C2 C3 C4 O1 147.28(11)
C4 O1 C5 C13 21.97(16)
C4 O1 C5 C6 134.79(12)
C7 O2 C6 C5 131.14(11)
C7 O2 C6 C14 20.85(13)
O1 C5 C6 O2 150.57(10)
C13 C5 C6 O2 -88.94(12)
O1 C5 C6 C14 -97.87(11)
C13 C5 C6 C14 22.61(13)
C14 O5 C7 O2 31.73(13)
C14 O5 C7 C8 147.54(11)
C14 O5 C7 C9 -87.45(13)
C6 O2 C7 O5 -32.42(13)
C6 O2 C7 C8 -148.30(11)
C6 O2 C7 C9 86.86(14)
C2 C1 C10 C11 11.4(2)
C1 C10 C11 C12 3.6(2)
C10 C11 C12 C13 136.45(13)
C10 C11 C12 C3 14.38(17)
C4 C3 C12 C13 -42.49(13)
C2 C3 C12 C13 -166.93(10)
C4 C3 C12 C11 78.50(13)
C2 C3 C12 C11 -45.94(13)
C14 O4 C13 C12 162.11(11)
C14 O4 C13 C5 40.54(13)
C11 C12 C13 O4 175.56(11)
C3 C12 C13 O4 -62.14(12)
C11 C12 C13 C5 -69.07(13)
C3 C12 C13 C5 53.22(13)
O1 C5 C13 O4 76.79(12)
C6 C5 C13 O4 -38.42(12)
O1 C5 C13 C12 -42.73(14)
C6 C5 C13 C12 -157.95(10)
C13 O4 C14 O5 86.78(11)
C13 O4 C14 C6 -25.75(14)
C7 O5 C14 O4 -133.33(10)
C7 O5 C14 C6 -18.51(12)
O2 C6 C14 O4 115.56(11)
C5 C6 C14 O4 0.90(15)
O2 C6 C14 O5 -1.58(13)
C5 C6 C14 O5 -116.23(11)
